data_1542131
loop_
_publ_author_name
'Krebs, H.'
'Ludwig, T.'

_publ_section_title
;
 Die Struktur der Metallpolyphosphide des Typs Hg Pb P14
;
_journal_name_full 'Zeitschrift fuer Anorganische und Allgemeine Chemie'
_journal_page_first 257
_journal_page_last 348
_journal_volume 294
_journal_year 1958
_chemical_formula_sum 'Hg P14 Pb'
_chemical_name_systematic 'Hg Pb P14'
_space_group_IT_number 62
_symmetry_space_group_name_Hall '-P 2c 2ab'
_symmetry_space_group_name_H-M 'P b n m'
_cell_angle_alpha 90
_cell_angle_beta 90
_cell_angle_gamma 90
_cell_formula_units_Z 4
_cell_length_a 10.71
_cell_length_b 12.8
_cell_length_c 9.93
_cell_volume 1361.284
_citation_journal_id_ASTM ZAACAB
_cod_data_source_file Krebs_ZAACAB_1958_1250.cif
_cod_data_source_block Hg1P14Pb1
_cod_original_sg_symbol_Hall '-P 2ac 2n (z,x,y)'
_cod_original_formula_sum 'Hg1 P14 Pb1'
_cod_database_code 1542131

loop_
_symmetry_equiv_pos_as_xyz
x,y,z
x+1/2,-y+1/2,-z
-x+1/2,y+1/2,-z+1/2
-x,-y,z+1/2
-x,-y,-z
-x-1/2,y-1/2,z
x-1/2,-y-1/2,z-1/2
x,y,-z-1/2

loop_
_atom_site_label
_atom_site_type_symbol
_atom_site_fract_x
_atom_site_fract_y
_atom_site_fract_z
_atom_site_occupancy
_atom_site_U_iso_or_equiv
P1 P 0.343 0.46 0.75 1 0.0
P4 P 0.218 0.42 0.583 1 0.0
P5 P 0.412 0.077 0.25 1 0.0
P6 P 0.412 0.077 0.583 1 0.0
P8 P 0.338 0.18 0.083 1 0.0
Hg1 Hg 0.007 0.183 0.25 1 0.0
P9 P 0.13 0.15 0.054 1 0.0
P3 P 0.218 0.42 0.25 1 0.0
P7 P 0.338 0.18 0.75 1 0.0
P2 P 0.343 0.46 0.083 1 0.0
Pb1 Pb 0.093 0.178 0.75 1 0.0
